data_7044025
loop_
_publ_author_name
'Hohloch, Stephan'
'Pankhurst, James R.'
'Jaekel, Esther E.'
'Parker, Bernard F.'
'Lussier, Daniel J.'
'Garner, Mary E.'
'Booth, Corwin H.'
'Love, Jason B.'
'Arnold, John'

_publ_section_title
;
 Benzoquinonoid-bridged dinuclear actinide complexes
;
_journal_name_full 'Dalton Trans.'
_journal_paper_doi 10.1039/C7DT02728A
_journal_year 2017
_chemical_formula_sum 'C78 H90 N16 O8 Th2'
_chemical_formula_weight 1843.73
_chemical_properties_physical ', Air-sensitive,Moisture-sensitive'
_space_group_crystal_system monoclinic
_space_group_IT_number 14
_space_group_name_Hall '-P 2yn'
_space_group_name_H-M_alt 'P 1 21/n 1'
_symmetry_space_group_name_Hall '-P 2yn'
_symmetry_space_group_name_H-M 'P 1 21/n 1'
_atom_sites_solution_hydrogens geom
_audit_creation_method SHELXL-2014/7
_audit_update_record
;
2017-01-10 deposited with the CCDC.
2017-08-14 downloaded from the CCDC.
;
_cell_angle_alpha 90
_cell_angle_beta 90.453(5)
_cell_angle_gamma 90
_cell_formula_units_Z 2
_cell_length_a 15.2776(14)
_cell_length_b 13.5330(15)
_cell_length_c 18.3130(14)
_cell_measurement_reflns_used 5909
_cell_measurement_temperature 100(2)
_cell_measurement_theta_max 25.40
_cell_measurement_theta_min 1.73
_cell_volume 3786.1(6)
_computing_cell_refinement 'Bruker ApexIII suite, 2016'
_computing_data_collection 'Bruker ApexIII suite, 2016'
_computing_data_reduction 'Bruker ApexIII suite, 2016'
_computing_molecular_graphics 'Diamond 3D'
_computing_publication_material WinGX
_computing_structure_refinement 'SHELXL-2014/7 (Sheldrick, 2014)'
_computing_structure_solution ShelXT
_diffrn_ambient_temperature 100(2)
_diffrn_measured_fraction_theta_full 1.000
_diffrn_measured_fraction_theta_max 0.998
_diffrn_measurement_device_type 'Bruker Quazar'
_diffrn_measurement_method 'omega phi scans'
_diffrn_radiation_type MoK\a
_diffrn_radiation_wavelength 0.71073
_diffrn_reflns_av_R_equivalents 0.0558
_diffrn_reflns_av_unetI/netI 0.0254
_diffrn_reflns_Laue_measured_fraction_full 1.000
_diffrn_reflns_Laue_measured_fraction_max 0.998
_diffrn_reflns_limit_h_max 18
_diffrn_reflns_limit_h_min -18
_diffrn_reflns_limit_k_max 16
_diffrn_reflns_limit_k_min -16
_diffrn_reflns_limit_l_max 22
_diffrn_reflns_limit_l_min -22
_diffrn_reflns_number 125549
_diffrn_reflns_point_group_measured_fraction_full 1.000
_diffrn_reflns_point_group_measured_fraction_max 0.998
_diffrn_reflns_theta_full 25.242
_diffrn_reflns_theta_max 25.397
_diffrn_reflns_theta_min 1.729
_exptl_absorpt_coefficient_mu 3.990
_exptl_absorpt_correction_T_max 0.745
_exptl_absorpt_correction_T_min 0.675
_exptl_absorpt_correction_type multi-scan
_exptl_absorpt_process_details 'Blessing, 1995'
_exptl_crystal_colour red
_exptl_crystal_density_diffrn 1.617
_exptl_crystal_description block
_exptl_crystal_F_000 1828
_exptl_crystal_size_max 0.09
_exptl_crystal_size_mid 0.09
_exptl_crystal_size_min 0.07
_refine_diff_density_max 2.381
_refine_diff_density_min -1.050
_refine_diff_density_rms 0.128
_refine_ls_extinction_method none
_refine_ls_goodness_of_fit_ref 1.051
_refine_ls_hydrogen_treatment constr
_refine_ls_matrix_type full
_refine_ls_number_parameters 465
_refine_ls_number_reflns 6960
_refine_ls_number_restraints 34
_refine_ls_restrained_S_all 1.073
_refine_ls_R_factor_all 0.0476
_refine_ls_R_factor_gt 0.0379
_refine_ls_shift/su_max 0.001
_refine_ls_shift/su_mean 0.000
_refine_ls_structure_factor_coef Fsqd
_refine_ls_weighting_details 'w=1/[\s^2^(Fo^2^)+(0.0429P)^2^+17.2598P] where P=(Fo^2^+2Fc^2^)/3'
_refine_ls_weighting_scheme calc
_refine_ls_wR_factor_gt 0.0870
_refine_ls_wR_factor_ref 0.0918
_reflns_Friedel_coverage 0.000
_reflns_number_gt 5909
_reflns_number_total 6960
_reflns_threshold_expression 'I > 2\s(I)'
_cod_data_source_file c7dt02728a2.cif
_cod_data_source_block shelx_CCDC5
_cod_database_code 7044025
_shelx_shelxl_version_number 2014/7
_shelx_space_group_comment
;
The symmetry employed for this shelxl refinement is uniquely defined
by the following loop, which should always be used as a source of
symmetry information in preference to the above space-group names.
They are only intended as comments.
;

loop_
_space_group_symop_operation_xyz
'x, y, z'
'-x+1/2, y+1/2, -z+1/2'
'-x, -y, -z'
'x-1/2, -y-1/2, z-1/2'

loop_
_atom_site_label
_atom_site_type_symbol
_atom_site_fract_x
_atom_site_fract_y
_atom_site_fract_z
_atom_site_U_iso_or_equiv
_atom_site_adp_type
_atom_site_occupancy
_atom_site_site_symmetry_order
_atom_site_calc_flag
_atom_site_refinement_flags_posn
_atom_site_refinement_flags_adp
_atom_site_refinement_flags_occupancy
_atom_site_disorder_assembly
_atom_site_disorder_group
Th1 Th 0.74832(2) 0.32207(2) 0.47174(2) 0.02516(8) Uani 1 1 d . . . . .
O1 O 0.6624(2) 0.4641(3) 0.44505(19) 0.0303(8) Uani 1 1 d . . . . .
N2 N 0.5989(3) 0.3434(3) 0.5448(2) 0.0252(10) Uani 1 1 d . . . . .
N21 N 0.7619(3) 0.4376(3) 0.5889(2) 0.0256(9) Uani 1 1 d . . . . .
O100 O 0.7744(4) 0.3298(5) 0.3274(3) 0.0836(13) Uani 1 1 d . . . . .
N1 N 0.8517(3) 0.1469(4) 0.5074(3) 0.0423(13) Uani 1 1 d . . . . .
N31 N 0.8482(3) 0.4686(4) 0.4295(2) 0.0311(10) Uani 1 1 d . . . . .
N30 N 0.9074(3) 0.3229(4) 0.4546(3) 0.0353(11) Uani 1 1 d . . . . .
N11 N 0.6072(3) 0.2702(4) 0.3877(2) 0.0364(12) Uani 1 1 d . . . . .
N10 N 0.7076(3) 0.1594(4) 0.4218(3) 0.0426(13) Uani 1 1 d . . . . .
C32 C 0.9233(4) 0.4147(5) 0.4315(3) 0.0341(13) Uani 1 1 d . . . . .
C2 C 0.5481(3) 0.4164(4) 0.5266(3) 0.0252(11) Uani 1 1 d . . . . .
C26 C 0.7574(4) 0.5287(4) 0.6149(3) 0.0345(13) Uani 1 1 d . . . . .
H26 H 0.7460 0.5813 0.5818 0.041 Uiso 1 1 calc R U . . .
C40 C 0.5745(3) 0.2795(5) 0.6035(3) 0.0326(13) Uani 1 1 d . . . . .
C22 C 0.7767(3) 0.3609(4) 0.6357(3) 0.0276(12) Uani 1 1 d . . . . .
N20 N 0.7760(3) 0.2771(4) 0.5974(3) 0.0337(11) Uani 1 1 d . U . . .
C23 C 0.7884(3) 0.3773(5) 0.7107(3) 0.0349(13) Uani 1 1 d . . . . .
H23 H 0.7982 0.3239 0.7434 0.042 Uiso 1 1 calc R U . . .
C45 C 0.5665(4) 0.3147(5) 0.6750(3) 0.0389(15) Uani 1 1 d . . . . .
C33 C 1.0030(4) 0.4592(5) 0.4101(3) 0.0420(15) Uani 1 1 d . . . . .
H33 H 1.0560 0.4226 0.4105 0.050 Uiso 1 1 calc R U . . .
C3 C 0.4638(3) 0.4373(4) 0.5548(3) 0.0279(12) Uani 1 1 d . . . . .
H3 H 0.4405 0.3955 0.5915 0.033 Uiso 1 1 calc R U . . .
C36 C 0.8496(4) 0.5615(5) 0.4085(3) 0.0384(14) Uani 1 1 d . . . . .
H36 H 0.7963 0.5976 0.4080 0.046 Uiso 1 1 calc R U . . .
C12 C 0.6350(4) 0.1753(5) 0.3814(3) 0.0397(15) Uani 1 1 d . . . . .
C24 C 0.7853(4) 0.4731(5) 0.7353(3) 0.0407(15) Uani 1 1 d . . . . .
H24 H 0.7947 0.4865 0.7857 0.049 Uiso 1 1 calc R U . . .
C21 C 0.8024(4) 0.1835(4) 0.6339(3) 0.0388(14) Uani 1 1 d . U . . .
H21A H 0.7573 0.1630 0.6693 0.047 Uiso 1 1 calc R U . . .
H21B H 0.8585 0.1926 0.6604 0.047 Uiso 1 1 calc R U . . .
C1 C 0.5849(3) 0.4840(4) 0.4693(3) 0.0276(12) Uani 1 1 d . . . . .
C41 C 0.5675(4) 0.1790(5) 0.5900(5) 0.0470(18) Uani 1 1 d D . . . .
C30 C 0.9436(4) 0.1756(5) 0.5213(4) 0.0491(17) Uani 1 1 d . . . . .
H30A H 0.9813 0.1161 0.5199 0.059 Uiso 1 1 calc R U . . .
H30B H 0.9489 0.2052 0.5706 0.059 Uiso 1 1 calc R U . . .
C20 C 0.8121(4) 0.1061(5) 0.5747(4) 0.0488(17) Uani 1 1 d . . . . .
H20A H 0.8492 0.0515 0.5934 0.059 Uiso 1 1 calc R U . . .
H20B H 0.7538 0.0784 0.5627 0.059 Uiso 1 1 calc R U . . .
C34 C 1.0020(4) 0.5547(6) 0.3891(3) 0.0494(18) Uani 1 1 d . . . . .
H34 H 1.0551 0.5857 0.3753 0.059 Uiso 1 1 calc R U . . .
C25 C 0.7685(4) 0.5504(5) 0.6875(3) 0.0417(15) Uani 1 1 d . . . . .
H25 H 0.7649 0.6166 0.7046 0.050 Uiso 1 1 calc R U . . .
C13 C 0.5888(5) 0.1087(6) 0.3349(4) 0.0536(19) Uani 1 1 d . . . . .
H13 H 0.6076 0.0421 0.3298 0.064 Uiso 1 1 calc R U . . .
C44 C 0.5496(4) 0.2437(7) 0.7303(4) 0.057(2) Uani 1 1 d . . . . .
H44 H 0.5439 0.2647 0.7795 0.068 Uiso 1 1 calc R U . . .
C35 C 0.9249(4) 0.6084(6) 0.3872(3) 0.0497(17) Uani 1 1 d . . . . .
H35 H 0.9241 0.6754 0.3716 0.060 Uiso 1 1 calc R U . . .
C14 C 0.5165(5) 0.1429(7) 0.2977(4) 0.064(2) Uani 1 1 d . . . . .
H14 H 0.4847 0.0994 0.2666 0.076 Uiso 1 1 calc R U . . .
C31 C 0.9751(4) 0.2505(5) 0.4639(4) 0.0483(17) Uani 1 1 d . . . . .
H31A H 1.0299 0.2825 0.4806 0.058 Uiso 1 1 calc R U . . .
H31B H 0.9864 0.2166 0.4170 0.058 Uiso 1 1 calc R U . . .
C16 C 0.5372(5) 0.3012(6) 0.3512(4) 0.0522(19) Uani 1 1 d . . . . .
H16 H 0.5187 0.3678 0.3567 0.063 Uiso 1 1 calc R U . . .
C42 C 0.5505(4) 0.1134(6) 0.6456(5) 0.060(2) Uani 1 1 d D . . . .
H42 H 0.5454 0.0450 0.6351 0.072 Uiso 1 1 calc R U . . .
C10 C 0.8450(5) 0.0769(5) 0.4473(5) 0.062(2) Uani 1 1 d . . . . .
H10A H 0.8700 0.0127 0.4628 0.074 Uiso 1 1 calc R U . . .
H10B H 0.8795 0.1015 0.4056 0.074 Uiso 1 1 calc R U . . .
C43 C 0.5413(4) 0.1446(7) 0.7136(5) 0.066(2) Uani 1 1 d . . . . .
H43 H 0.5288 0.0985 0.7512 0.079 Uiso 1 1 calc R U . . .
C11 C 0.7507(5) 0.0619(5) 0.4231(5) 0.072(2) Uani 1 1 d . U . . .
H11A H 0.7486 0.0317 0.3739 0.086 Uiso 1 1 calc R U . . .
H11B H 0.7203 0.0174 0.4576 0.086 Uiso 1 1 calc R U . . .
C100 C 0.7328(6) 0.3991(8) 0.2795(4) 0.0836(13) Uani 1 1 d . . . . .
H10C H 0.7722 0.4550 0.2680 0.100 Uiso 1 1 calc R U . . .
H10D H 0.6782 0.4252 0.3010 0.100 Uiso 1 1 calc R U . . .
C101 C 0.7135(6) 0.3364(7) 0.2114(4) 0.0836(13) Uani 1 1 d . . . . .
H10E H 0.6606 0.2953 0.2180 0.100 Uiso 1 1 calc R U . . .
H10F H 0.7057 0.3784 0.1675 0.100 Uiso 1 1 calc R U . . .
C15 C 0.4898(5) 0.2386(7) 0.3048(4) 0.069(2) Uani 1 1 d . . . . .
H15 H 0.4400 0.2622 0.2788 0.082 Uiso 1 1 calc R U . . .
C103 C 0.8153(6) 0.2516(8) 0.2839(4) 0.0836(13) Uani 1 1 d . . . . .
H10G H 0.7919 0.1861 0.2979 0.100 Uiso 1 1 calc R U . . .
H10H H 0.8795 0.2513 0.2918 0.100 Uiso 1 1 calc R U . . .
C102 C 0.7940(6) 0.2736(8) 0.2057(4) 0.0836(13) Uani 1 1 d . . . . .
H10I H 0.7820 0.2123 0.1779 0.100 Uiso 1 1 calc R U . . .
H10J H 0.8423 0.3101 0.1820 0.100 Uiso 1 1 calc R U . . .
O2 O 0.5744(3) 0.4071(4) 0.6848(2) 0.0300(14) Uani 0.754(8) 1 d D . P A 1
C46 C 0.5602(6) 0.4436(7) 0.7566(4) 0.044(2) Uani 0.754(8) 1 d D . P A 1
H46A H 0.6013 0.4117 0.7906 0.053 Uiso 0.754(8) 1 calc R U P A 1
H46B H 0.5001 0.4290 0.7713 0.053 Uiso 0.754(8) 1 calc R U P A 1
H46C H 0.5697 0.5152 0.7574 0.053 Uiso 0.754(8) 1 calc R U P A 1
O2A O 0.5702(11) 0.1467(11) 0.5273(8) 0.035(4) Uani 0.246(8) 1 d D . P A 2
C46A C 0.559(2) 0.0479(16) 0.5171(12) 0.072(10) Uani 0.246(8) 1 d D U P A 2
H46D H 0.5630 0.0327 0.4649 0.086 Uiso 0.246(8) 1 calc R U P A 2
H46E H 0.6053 0.0120 0.5437 0.086 Uiso 0.246(8) 1 calc R U P A 2
H46F H 0.5019 0.0279 0.5354 0.086 Uiso 0.246(8) 1 calc R U P A 2
C200 C 0.6863(6) -0.1140(9) 0.5912(5) 0.086(3) Uani 1 1 d . . . . .
C201 C 0.7617(11) -0.1737(7) 0.5827(6) 0.115(5) Uani 1 1 d . . . . .
H20C H 0.7595 -0.2307 0.6166 0.138 Uiso 1 1 calc R U . . .
H20D H 0.8150 -0.1349 0.5940 0.138 Uiso 1 1 calc R U . . .
C202 C 0.7637(7) -0.2082(8) 0.5074(6) 0.086(3) Uani 1 1 d . . . . .
H20E H 0.7951 -0.2719 0.5030 0.103 Uiso 1 1 calc R U . . .
H20F H 0.7906 -0.1589 0.4746 0.103 Uiso 1 1 calc R U . . .
C203 C 0.6685(8) -0.2194(9) 0.4929(6) 0.098(3) Uani 1 1 d . . . . .
H20G H 0.6547 -0.2036 0.4413 0.118 Uiso 1 1 calc R U . . .
H20H H 0.6496 -0.2879 0.5031 0.118 Uiso 1 1 calc R U . . .
O200 O 0.6258(12) -0.1519(13) 0.5405(10) 0.257(7) Uani 1 1 d . U . . .

loop_
_atom_site_aniso_label
_atom_site_aniso_U_11
_atom_site_aniso_U_22
_atom_site_aniso_U_33
_atom_site_aniso_U_23
_atom_site_aniso_U_13
_atom_site_aniso_U_12
Th1 0.01914(11) 0.03506(13) 0.02128(12) -0.00266(8) -0.00012(7) -0.00075(8)
O1 0.0178(17) 0.048(2) 0.0248(19) 0.0087(17) -0.0011(14) -0.0007(17)
N2 0.019(2) 0.037(3) 0.019(2) 0.0052(18) -0.0019(17) -0.0018(19)
N21 0.018(2) 0.034(2) 0.025(2) -0.0003(19) -0.0024(17) 0.0033(18)
O100 0.094(3) 0.130(3) 0.0263(16) -0.0117(16) 0.0125(16) -0.065(2)
N1 0.033(3) 0.035(3) 0.059(4) -0.011(2) -0.001(2) 0.005(2)
N31 0.023(2) 0.045(3) 0.025(2) 0.002(2) -0.0004(18) -0.006(2)
N30 0.020(2) 0.045(3) 0.040(3) -0.005(2) 0.003(2) 0.000(2)
N11 0.031(3) 0.053(3) 0.025(2) -0.001(2) -0.004(2) -0.015(2)
N10 0.031(3) 0.050(3) 0.047(3) -0.017(2) 0.001(2) -0.004(2)
C32 0.027(3) 0.052(4) 0.022(3) -0.004(3) -0.002(2) -0.005(3)
C2 0.020(2) 0.037(3) 0.018(3) 0.003(2) -0.0064(19) -0.005(2)
C26 0.027(3) 0.037(3) 0.039(3) -0.003(3) 0.001(2) -0.002(3)
C40 0.019(3) 0.047(3) 0.032(3) 0.015(3) 0.000(2) 0.004(2)
C22 0.011(2) 0.040(3) 0.032(3) -0.002(2) -0.004(2) -0.001(2)
N20 0.0320(13) 0.0361(13) 0.0331(13) -0.0011(9) 0.0017(9) -0.0016(9)
C23 0.024(3) 0.055(4) 0.025(3) 0.006(3) -0.003(2) 0.002(3)
C45 0.022(3) 0.068(5) 0.027(3) 0.016(3) 0.001(2) 0.012(3)
C33 0.022(3) 0.073(5) 0.031(3) -0.002(3) -0.001(2) -0.008(3)
C3 0.020(3) 0.039(3) 0.025(3) 0.012(2) -0.002(2) -0.002(2)
C36 0.032(3) 0.051(4) 0.032(3) 0.011(3) -0.008(2) -0.009(3)
C12 0.037(3) 0.053(4) 0.030(3) -0.011(3) 0.007(3) -0.016(3)
C24 0.032(3) 0.063(4) 0.027(3) -0.008(3) -0.005(2) -0.005(3)
C21 0.0384(16) 0.0387(16) 0.0392(16) 0.0016(10) -0.0004(10) 0.0012(10)
C1 0.019(2) 0.045(3) 0.019(3) 0.006(2) -0.0037(19) -0.004(2)
C41 0.025(3) 0.038(4) 0.078(5) 0.024(4) -0.004(3) 0.001(3)
C30 0.032(3) 0.044(4) 0.071(5) -0.010(3) -0.002(3) 0.014(3)
C20 0.036(3) 0.032(3) 0.078(5) 0.009(3) -0.005(3) 0.006(3)
C34 0.029(3) 0.085(5) 0.034(3) 0.010(3) -0.005(3) -0.025(3)
C25 0.050(4) 0.041(4) 0.035(3) -0.011(3) 0.001(3) -0.005(3)
C13 0.056(4) 0.063(5) 0.042(4) -0.020(3) 0.006(3) -0.029(4)
C44 0.026(3) 0.109(7) 0.035(4) 0.026(4) 0.006(3) 0.016(4)
C35 0.048(4) 0.064(5) 0.036(4) 0.019(3) -0.011(3) -0.016(3)
C14 0.069(5) 0.093(6) 0.028(4) 0.002(4) -0.014(3) -0.052(5)
C31 0.027(3) 0.062(4) 0.056(4) -0.010(3) 0.004(3) 0.005(3)
C16 0.050(4) 0.066(5) 0.041(4) 0.017(3) -0.025(3) -0.028(3)
C42 0.041(4) 0.059(5) 0.079(6) 0.037(4) 0.006(4) 0.003(3)
C10 0.050(4) 0.044(4) 0.091(6) -0.026(4) 0.003(4) 0.014(3)
C43 0.036(4) 0.079(6) 0.081(6) 0.052(5) 0.013(4) 0.012(4)
C11 0.044(4) 0.051(4) 0.121(6) -0.057(4) 0.000(4) 0.002(3)
C100 0.094(3) 0.130(3) 0.0263(16) -0.0117(16) 0.0125(16) -0.065(2)
C101 0.094(3) 0.130(3) 0.0263(16) -0.0117(16) 0.0125(16) -0.065(2)
C15 0.070(5) 0.082(6) 0.053(4) 0.021(4) -0.037(4) -0.043(5)
C103 0.094(3) 0.130(3) 0.0263(16) -0.0117(16) 0.0125(16) -0.065(2)
C102 0.094(3) 0.130(3) 0.0263(16) -0.0117(16) 0.0125(16) -0.065(2)
O2 0.028(3) 0.040(3) 0.022(3) 0.002(2) -0.002(2) 0.002(2)
C46 0.050(5) 0.055(5) 0.027(4) 0.000(4) 0.004(4) 0.001(4)
O2A 0.041(10) 0.027(8) 0.038(11) 0.005(7) -0.002(7) -0.003(7)
C46A 0.063(15) 0.062(16) 0.090(17) 0.006(14) 0.011(14) -0.009(13)
C200 0.068(6) 0.125(9) 0.064(6) -0.057(6) 0.006(4) -0.025(6)
C201 0.211(16) 0.065(6) 0.069(7) 0.007(5) -0.065(8) -0.036(8)
C202 0.101(8) 0.074(6) 0.084(7) 0.008(5) 0.023(6) 0.017(6)
C203 0.109(9) 0.100(8) 0.085(7) -0.042(6) -0.009(6) -0.001(7)
O200 0.248(10) 0.281(11) 0.241(10) -0.036(8) 0.027(8) -0.020(8)

loop_
_atom_type_symbol
_atom_type_description
_atom_type_scat_dispersion_real
_atom_type_scat_dispersion_imag
_atom_type_scat_source
C C 0.0033 0.0016 'International Tables Vol C Tables 4.2.6.8 and 6.1.1.4'
H H 0.0000 0.0000 'International Tables Vol C Tables 4.2.6.8 and 6.1.1.4'
N N 0.0061 0.0033 'International Tables Vol C Tables 4.2.6.8 and 6.1.1.4'
O O 0.0106 0.0060 'International Tables Vol C Tables 4.2.6.8 and 6.1.1.4'
Th Th -7.2400 8.8979 'International Tables Vol C Tables 4.2.6.8 and 6.1.1.4'

loop_
_geom_angle_atom_site_label_1
_geom_angle_atom_site_label_2
_geom_angle_atom_site_label_3
_geom_angle
_geom_angle_site_symmetry_1
_geom_angle_site_symmetry_3
O1 Th1 N20 119.48(14) . .
O1 Th1 N30 121.07(14) . .
N20 Th1 N30 87.54(16) . .
O1 Th1 N10 120.63(16) . .
N20 Th1 N10 99.82(18) . .
N30 Th1 N10 101.79(16) . .
O1 Th1 N31 69.48(13) . .
N20 Th1 N31 111.95(15) . .
N30 Th1 N31 51.63(15) . .
N10 Th1 N31 135.43(16) . .
O1 Th1 N21 74.35(12) . .
N20 Th1 N21 50.77(15) . .
N30 Th1 N21 91.68(14) . .
N10 Th1 N21 147.40(16) . .
N31 Th1 N21 75.64(13) . .
O1 Th1 N2 62.78(12) . .
N20 Th1 N2 72.16(14) . .
N30 Th1 N2 156.24(16) . .
N10 Th1 N2 93.92(15) . .
N31 Th1 N2 124.58(14) . .
N21 Th1 N2 66.06(13) . .
O1 Th1 O100 81.47(18) . .
N20 Th1 O100 157.6(2) . .
N30 Th1 O100 73.63(18) . .
N10 Th1 O100 73.00(18) . .
N31 Th1 O100 65.65(15) . .
N21 Th1 O100 139.59(15) . .
N2 Th1 O100 128.65(17) . .
O1 Th1 N11 70.11(15) . .
N20 Th1 N11 127.14(15) . .
N30 Th1 N11 135.05(15) . .
N10 Th1 N11 50.56(17) . .
N31 Th1 N11 119.13(14) . .
N21 Th1 N11 131.42(14) . .
N2 Th1 N11 68.65(13) . .
O100 Th1 N11 64.97(16) . .
O1 Th1 N1 178.75(13) . .
N20 Th1 N1 59.45(16) . .
N30 Th1 N1 59.84(16) . .
N10 Th1 N1 59.46(16) . .
N31 Th1 N1 111.39(14) . .
N21 Th1 N1 104.92(14) . .
N2 Th1 N1 116.03(14) . .
O100 Th1 N1 99.7(2) . .
N11 Th1 N1 109.93(15) . .
O1 Th1 C32 95.85(14) . .
N20 Th1 C32 100.75(15) . .
N30 Th1 C32 25.22(16) . .
N10 Th1 C32 119.82(16) . .
N31 Th1 C32 26.42(15) . .
N21 Th1 C32 83.70(14) . .
N2 Th1 C32 146.24(15) . .
O100 Th1 C32 66.91(15) . .
N11 Th1 C32 131.28(14) . .
N1 Th1 C32 85.04(16) . .
O1 Th1 C22 97.82(13) . .
N20 Th1 C22 24.53(16) . .
N30 Th1 C22 89.53(15) . .
N10 Th1 C22 123.28(17) . .
N31 Th1 C22 94.64(14) . .
N21 Th1 C22 26.24(14) . .
N2 Th1 C22 66.86(13) . .
O100 Th1 C22 159.36(15) . .
N11 Th1 C22 134.33(13) . .
N1 Th1 C22 81.27(15) . .
C32 Th1 C22 92.77(14) . .
C1 O1 Th1 127.0(3) . .
C2 N2 C40 119.6(4) . .
C2 N2 Th1 117.7(3) . .
C40 N2 Th1 122.7(3) . .
C26 N21 C22 119.4(5) . .
C26 N21 Th1 146.4(4) . .
C22 N21 Th1 94.1(3) . .
C100 O100 C103 109.2(6) . .
C100 O100 Th1 124.2(5) . .
C103 O100 Th1 125.1(5) . .
C10 N1 C30 111.3(5) . .
C10 N1 C20 111.0(6) . .
C30 N1 C20 110.4(5) . .
C10 N1 Th1 108.9(4) . .
C30 N1 Th1 109.7(4) . .
C20 N1 Th1 105.3(3) . .
C36 N31 C32 120.4(5) . .
C36 N31 Th1 145.1(4) . .
C32 N31 Th1 94.5(3) . .
C32 N30 C31 122.7(5) . .
C32 N30 Th1 103.2(3) . .
C31 N30 Th1 134.1(4) . .
C16 N11 C12 120.6(5) . .
C16 N11 Th1 146.5(5) . .
C12 N11 Th1 92.6(3) . .
C12 N10 C11 121.2(5) . .
C12 N10 Th1 105.4(4) . .
C11 N10 Th1 133.0(4) . .
N30 C32 N31 110.6(5) . .
N30 C32 C33 130.1(6) . .
N31 C32 C33 119.3(6) . .
N30 C32 Th1 51.5(3) . .
N31 C32 Th1 59.1(3) . .
C33 C32 Th1 177.6(4) . .
N2 C2 C3 126.8(5) . .
N2 C2 C1 114.6(4) . .
C3 C2 C1 118.6(5) . .
N21 C26 C25 122.9(6) . .
N21 C26 H26 118.6 . .
C25 C26 H26 118.6 . .
C41 C40 C45 119.6(6) . .
C41 C40 N2 118.6(6) . .
C45 C40 N2 121.5(6) . .
N20 C22 N21 108.5(5) . .
N20 C22 C23 130.6(6) . .
N21 C22 C23 121.0(5) . .
N20 C22 Th1 48.8(3) . .
N21 C22 Th1 59.7(3) . .
C23 C22 Th1 178.9(4) . .
C22 N20 C21 119.2(5) . .
C22 N20 Th1 106.7(4) . .
C21 N20 Th1 133.5(4) . .
C24 C23 C22 117.9(6) . .
C24 C23 H23 121.1 . .
C22 C23 H23 121.1 . .
O2 C45 C40 117.3(5) . .
O2 C45 C44 125.7(6) . .
C40 C45 C44 117.0(7) . .
C34 C33 C32 118.7(6) . .
C34 C33 H33 120.7 . .
C32 C33 H33 120.7 . .
C1 C3 C2 121.9(5) 3_666 .
C1 C3 H3 119.0 3_666 .
C2 C3 H3 119.0 . .
N31 C36 C35 122.8(6) . .
N31 C36 H36 118.6 . .
C35 C36 H36 118.6 . .
N10 C12 N11 111.2(5) . .
N10 C12 C13 129.0(7) . .
N11 C12 C13 119.7(6) . .
N10 C12 Th1 49.9(3) . .
N11 C12 Th1 61.5(3) . .
C13 C12 Th1 174.9(4) . .
C23 C24 C25 120.7(5) . .
C23 C24 H24 119.6 . .
C25 C24 H24 119.6 . .
N20 C21 C20 107.2(5) . .
N20 C21 H21A 110.3 . .
C20 C21 H21A 110.3 . .
N20 C21 H21B 110.3 . .
C20 C21 H21B 110.3 . .
H21A C21 H21B 108.5 . .
O1 C1 C3 123.1(5) . 3_666
O1 C1 C2 117.4(5) . .
C3 C1 C2 119.5(5) 3_666 .
O2A C41 C42 118.0(10) . .
O2A C41 C40 120.9(9) . .
C42 C41 C40 121.0(8) . .
N1 C30 C31 110.9(6) . .
N1 C30 H30A 109.5 . .
C31 C30 H30A 109.5 . .
N1 C30 H30B 109.5 . .
C31 C30 H30B 109.5 . .
H30A C30 H30B 108.0 . .
N1 C20 C21 112.3(5) . .
N1 C20 H20A 109.2 . .
C21 C20 H20A 109.2 . .
N1 C20 H20B 109.2 . .
C21 C20 H20B 109.2 . .
H20A C20 H20B 107.9 . .
C33 C34 C35 121.2(6) . .
C33 C34 H34 119.4 . .
C35 C34 H34 119.4 . .
C26 C25 C24 118.1(6) . .
C26 C25 H25 120.9 . .
C24 C25 H25 120.9 . .
C14 C13 C12 118.4(7) . .
C14 C13 H13 120.8 . .
C12 C13 H13 120.8 . .
C43 C44 C45 121.1(7) . .
C43 C44 H44 119.4 . .
C45 C44 H44 119.4 . .
C36 C35 C34 117.7(7) . .
C36 C35 H35 121.2 . .
C34 C35 H35 121.2 . .
C15 C14 C13 120.8(6) . .
C15 C14 H14 119.6 . .
C13 C14 H14 119.6 . .
N30 C31 C30 107.6(5) . .
N30 C31 H31A 110.2 . .
C30 C31 H31A 110.2 . .
N30 C31 H31B 110.2 . .
C30 C31 H31B 110.2 . .
H31A C31 H31B 108.5 . .
N11 C16 C15 121.8(8) . .
N11 C16 H16 119.1 . .
C15 C16 H16 119.1 . .
C43 C42 C41 120.9(8) . .
C43 C42 H42 119.6 . .
C41 C42 H42 119.6 . .
N1 C10 C11 111.7(5) . .
N1 C10 H10A 109.3 . .
C11 C10 H10A 109.3 . .
N1 C10 H10B 109.3 . .
C11 C10 H10B 109.3 . .
H10A C10 H10B 107.9 . .
C42 C43 C44 120.5(7) . .
C42 C43 H43 119.8 . .
C44 C43 H43 119.8 . .
N10 C11 C10 107.9(5) . .
N10 C11 H11A 110.1 . .
C10 C11 H11A 110.1 . .
N10 C11 H11B 110.1 . .
C10 C11 H11B 110.1 . .
H11A C11 H11B 108.4 . .
O100 C100 C101 102.6(8) . .
O100 C100 H10C 111.3 . .
C101 C100 H10C 111.3 . .
O100 C100 H10D 111.3 . .
C101 C100 H10D 111.3 . .
H10C C100 H10D 109.2 . .
C102 C101 C100 102.6(8) . .
C102 C101 H10E 111.3 . .
C100 C101 H10E 111.3 . .
C102 C101 H10F 111.3 . .
C100 C101 H10F 111.3 . .
H10E C101 H10F 109.2 . .
C14 C15 C16 118.7(7) . .
C14 C15 H15 120.7 . .
C16 C15 H15 120.7 . .
O100 C103 C102 106.6(9) . .
O100 C103 H10G 110.4 . .
C102 C103 H10G 110.4 . .
O100 C103 H10H 110.4 . .
C102 C103 H10H 110.4 . .
H10G C103 H10H 108.6 . .
C103 C102 C101 102.6(7) . .
C103 C102 H10I 111.2 . .
C101 C102 H10I 111.2 . .
C103 C102 H10J 111.2 . .
C101 C102 H10J 111.2 . .
H10I C102 H10J 109.2 . .
C45 O2 C46 117.2(6) . .
O2 C46 H46A 109.5 . .
O2 C46 H46B 109.5 . .
H46A C46 H46B 109.5 . .
O2 C46 H46C 109.5 . .
H46A C46 H46C 109.5 . .
H46B C46 H46C 109.5 . .
C41 O2A C46A 118.3(15) . .
O2A C46A H46D 109.5 . .
O2A C46A H46E 109.5 . .
H46D C46A H46E 109.5 . .
O2A C46A H46F 109.5 . .
H46D C46A H46F 109.5 . .
H46E C46A H46F 109.5 . .
O200 C200 C201 104.5(10) . .
C200 C201 C202 108.0(9) . .
C200 C201 H20C 110.1 . .
C202 C201 H20C 110.1 . .
C200 C201 H20D 110.1 . .
C202 C201 H20D 110.1 . .
H20C C201 H20D 108.4 . .
C201 C202 C203 100.0(10) . .
C201 C202 H20E 111.8 . .
C203 C202 H20E 111.8 . .
C201 C202 H20F 111.8 . .
C203 C202 H20F 111.8 . .
H20E C202 H20F 109.5 . .
O200 C203 C202 106.2(11) . .
O200 C203 H20G 110.5 . .
C202 C203 H20G 110.5 . .
O200 C203 H20H 110.5 . .
C202 C203 H20H 110.5 . .
H20G C203 H20H 108.7 . .
C200 O200 C203 109.7(14) . .

loop_
_geom_bond_atom_site_label_1
_geom_bond_atom_site_label_2
_geom_bond_distance
_geom_bond_site_symmetry_2
Th1 O1 2.376(4) .
Th1 N20 2.415(5) .
Th1 N30 2.453(4) .
Th1 N10 2.462(5) .
Th1 N31 2.623(5) .
Th1 N21 2.661(4) .
Th1 N2 2.671(4) .
Th1 O100 2.678(5) .
Th1 N11 2.731(4) .
Th1 N1 2.920(5) .
Th1 C32 3.049(6) .
Th1 C22 3.075(5) .
O1 C1 1.296(6) .
N2 C2 1.299(7) .
N2 C40 1.432(7) .
N21 C26 1.324(7) .
N21 C22 1.363(7) .
O100 C100 1.430(12) .
O100 C103 1.468(11) .
N1 C10 1.456(9) .
N1 C30 1.477(8) .
N1 C20 1.484(9) .
N31 C36 1.314(8) .
N31 C32 1.361(7) .
N30 C32 1.334(8) .
N30 C31 1.435(8) .
N11 C16 1.325(8) .
N11 C12 1.357(8) .
N10 C12 1.346(8) .
N10 C11 1.474(9) .
C32 C33 1.416(8) .
C2 C3 1.420(7) .
C2 C1 1.504(7) .
C26 C25 1.371(8) .
C26 H26 0.9500 .
C40 C41 1.387(9) .
C40 C45 1.400(9) .
C22 N20 1.333(7) .
C22 C23 1.401(8) .
N20 C21 1.486(8) .
C23 C24 1.373(9) .
C23 H23 0.9500 .
C45 O2 1.269(8) .
C45 C44 1.420(9) .
C33 C34 1.349(10) .
C33 H33 0.9500 .
C3 C1 1.370(7) 3_666
C3 H3 0.9500 .
C36 C35 1.373(8) .
C36 H36 0.9500 .
C12 C13 1.423(8) .
C24 C25 1.388(9) .
C24 H24 0.9500 .
C21 C20 1.516(9) .
C21 H21A 0.9900 .
C21 H21B 0.9900 .
C1 C3 1.370(7) 3_666
C41 O2A 1.230(13) .
C41 C42 1.378(9) .
C30 C31 1.539(10) .
C30 H30A 0.9900 .
C30 H30B 0.9900 .
C20 H20A 0.9900 .
C20 H20B 0.9900 .
C34 C35 1.384(10) .
C34 H34 0.9500 .
C25 H25 0.9500 .
C13 C14 1.374(11) .
C13 H13 0.9500 .
C44 C43 1.381(12) .
C44 H44 0.9500 .
C35 H35 0.9500 .
C14 C15 1.365(12) .
C14 H14 0.9500 .
C31 H31A 0.9900 .
C31 H31B 0.9900 .
C16 C15 1.397(9) .
C16 H16 0.9500 .
C42 C43 1.323(12) .
C42 H42 0.9500 .
C10 C11 1.517(10) .
C10 H10A 0.9900 .
C10 H10B 0.9900 .
C43 H43 0.9500 .
C11 H11A 0.9900 .
C11 H11B 0.9900 .
C100 C101 1.536(10) .
C100 H10C 0.9900 .
C100 H10D 0.9900 .
C101 C102 1.499(14) .
C101 H10E 0.9900 .
C101 H10F 0.9900 .
C15 H15 0.9500 .
C103 C102 1.497(11) .
C103 H10G 0.9900 .
C103 H10H 0.9900 .
C102 H10I 0.9900 .
C102 H10J 0.9900 .
O2 C46 1.422(8) .
C46 H46A 0.9800 .
C46 H46B 0.9800 .
C46 H46C 0.9800 .
O2A C46A 1.359(17) .
C46A H46D 0.9800 .
C46A H46E 0.9800 .
C46A H46F 0.9800 .
C200 O200 1.402(18) .
C200 C201 1.417(16) .
C201 C202 1.457(15) .
C201 H20C 0.9900 .
C201 H20D 0.9900 .
C202 C203 1.483(14) .
C202 H20E 0.9900 .
C202 H20F 0.9900 .
C203 O200 1.423(18) .
C203 H20G 0.9900 .
C203 H20H 0.9900 .
